data_7112910
loop_
_publ_author_name
'Thomas, Christine M.'
'Napoline, J. Wesley'
'Rowe, Gerard T.'
'Foxman, Bruce M.'

_publ_section_title
;
 Oxidative addition across Zr/Co multiple bonds in early/late
 heterobimetallic complexes.
;
_journal_issue 31
_journal_name_full 'Chemical communications (Cambridge, England)'
_journal_page_first 5790
_journal_page_last 5792
_journal_paper_doi 10.1039/c0cc01272f
_journal_volume 46
_journal_year 2010
_chemical_formula_moiety 'C45 H75 Co1 I2 N3 P3 Zr1'
_chemical_formula_sum 'C45 H75 Co I2 N3 P3 Zr'
_chemical_formula_weight 1154.99
_space_group_IT_number 15
_symmetry_cell_setting monoclinic
_symmetry_space_group_name_Hall '-C 2yc'
_symmetry_space_group_name_H-M 'C 1 2/c 1'
_atom_sites_solution_hydrogens geom
_atom_sites_solution_primary direct
_audit_creation_date 09-12-18
_audit_creation_method CRYSTALS_ver_14.01
_cell_angle_alpha 90
_cell_angle_beta 127.715(2)
_cell_angle_gamma 90
_cell_formula_units_Z 8
_cell_length_a 27.2429(12)
_cell_length_b 31.7135(14)
_cell_length_c 16.8195(7)
_cell_measurement_reflns_used 9918
_cell_measurement_temperature 120
_cell_measurement_theta_max 30
_cell_measurement_theta_min 2
_cell_volume 11495.3(9)
_computing_cell_refinement 'Apex2 (Bruker AXS, 2006)'
_computing_data_collection 'Apex2 (Bruker AXS, 2006)'
_computing_data_reduction 'Apex2 (Bruker AXS, 2006)'
_computing_molecular_graphics 'CAMERON (Watkin et al., 1996)'
_computing_publication_material 'CRYSTALS (Betteridge et al., 2003)'
_computing_structure_refinement 'CRYSTALS (Betteridge et al., 2003)'
_computing_structure_solution 'Superflip (Palatinus & Chapuis, 2007)'
_diffrn_ambient_temperature 120
_diffrn_measured_fraction_theta_full 0.997
_diffrn_measured_fraction_theta_max 0.997
_diffrn_measurement_device Area
_diffrn_measurement_device_type 'Bruker Kappa Apex2'
_diffrn_measurement_method '\f & \w scans'
_diffrn_radiation_monochromator graphite
_diffrn_radiation_type 'Mo K\a'
_diffrn_radiation_wavelength 0.71073
_diffrn_reflns_av_R_equivalents 0.038
_diffrn_reflns_limit_h_max 30
_diffrn_reflns_limit_h_min -38
_diffrn_reflns_limit_k_max 44
_diffrn_reflns_limit_k_min 0
_diffrn_reflns_limit_l_max 23
_diffrn_reflns_limit_l_min 0
_diffrn_reflns_number 16791
_diffrn_reflns_theta_full 30.036
_diffrn_reflns_theta_max 30.036
_diffrn_reflns_theta_min 1.142
_diffrn_standards_number 0
_exptl_absorpt_coefficient_mu 1.656
_exptl_absorpt_correction_T_max 0.77
_exptl_absorpt_correction_T_min 0.72
_exptl_absorpt_correction_type numerical
_exptl_absorpt_process_details
;
Analytical Absorption (De Meulenaer & Tompa, 1965)
;
_exptl_crystal_colour orange
_exptl_crystal_density_diffrn 1.335
_exptl_crystal_density_method 'not measured'
_exptl_crystal_description 'acicular fragment'
_exptl_crystal_F_000 4672
_exptl_crystal_size_max 0.473
_exptl_crystal_size_mid 0.200
_exptl_crystal_size_min 0.160
_platon_squeeze_details
;During the structure solution, electron density difference
maps revealed that there were considerable disordered
solvent molecules (from history, likely pentane) in a
volume of 2562.8 \%A3 per unit cell (22.3%); the peaks
could not be modeled successfully. Areas of continuous
electron density appeared in the ac plane (in the
n-glide planes), creating bilayer arrangements at
b = 1/4 and 3/4.Attempts at modeling the disordered
pentane using restraints was unsuccessful, as was
step by step acquisition of peaks using successive
electron density difference maps. Thus, the structure
factors were modified using the PLATON SQUEEZE technique,
in order to produce a ?solvate-free? structure factor set.
PLATON reported a total electron density of 536 e- per
unit cell, likely representing twelve pentane molecules.
Use of the SQUEEZE technique resulted in a decrease of
ca. 1.6 % in R.
;
_refine_diff_density_max 0.92
_refine_diff_density_min -0.66
_refine_ls_extinction_method None
_refine_ls_goodness_of_fit_ref 1.0639
_refine_ls_hydrogen_treatment none
_refine_ls_matrix_type full
_refine_ls_number_parameters 496
_refine_ls_number_reflns 16791
_refine_ls_number_restraints 0
_refine_ls_R_factor_all 0.0315
_refine_ls_R_factor_gt 0.0228
_refine_ls_shift/su_max 0.0050614
_refine_ls_shift/su_mean 0.0001011
_refine_ls_structure_factor_coef Fsqd
_refine_ls_weighting_details
;
Method= Modified Sheldrick
w=1/[\s^2^(F^2^) + ( 0.02P)^2^ +18.68P]
,where P=(max(Fo^2^,0) + 2Fc^2^)/3
;
_refine_ls_weighting_scheme calc
_refine_ls_wR_factor_all 0.0608
_refine_ls_wR_factor_gt 0.0515
_refine_ls_wR_factor_ref 0.0608
_reflns_limit_h_max 30
_reflns_limit_h_min -38
_reflns_limit_k_max 44
_reflns_limit_k_min 0
_reflns_limit_l_max 23
_reflns_limit_l_min 0
_reflns_number_gt 13736
_reflns_number_total 16791
_reflns_threshold_expression I>2.0\s(I)
_oxford_diffrn_Wilson_B_factor 1.51
_oxford_diffrn_Wilson_scale 67.75
_oxford_refine_ls_r_factor_ref 0.0315
_oxford_refine_ls_scale 0.0224655(5)
_oxford_reflns_number_all 16791
_oxford_reflns_threshold_expression_ref I>-10.0\s(I)
_oxford_structure_analysis_title 'cmt32_0m in C2/c'
_cod_data_source_file c0cc01272f.txt
_cod_data_source_block 4
_cod_depositor_comments
;
The following automatic conversions were performed:

'_symmetry_cell_setting' value 'Monoclinic' changed to 'monoclinic'
according to
/usr/data/users/saulius/automatic-downloads/retrospective/RSC/lib/dictionaries/cif_core.dic
dictionary named 'cif_core.dic' version 2.4.2 from 2011-04-26.

Automatic conversion script
Id: cif_fix_values 2281 2013-09-26 08:29:07Z andrius 

The following automatic conversions were performed:

data name '_diffrn_measurement_device-type' was replaced with
'_diffrn_measurement_device_type' as specified in the replacement
file 'data/replacement-values/replacement_tags.lst'.

Automatic conversion script
Id: cif_correct_tags 9268 2022-04-12 08:56:07Z antanas 
;
_cod_original_sg_symbol_H-M 'C 1 2/c 1 '
_cod_original_formula_sum 'C45 H75 Co1 I2 N3 P3 Zr1'
_cod_database_code 7112910

loop_
_symmetry_equiv_pos_as_xyz
x,y,z
-x,-y,-z
x+1/2,y+1/2,z
-x+1/2,-y+1/2,-z
-x,y,-z+1/2
x,-y,z+1/2
-x+1/2,y+1/2,-z+1/2
x+1/2,-y+1/2,z+1/2

loop_
_atom_site_label
_atom_site_type_symbol
_atom_site_fract_x
_atom_site_fract_y
_atom_site_fract_z
_atom_site_U_iso_or_equiv
_atom_site_occupancy
_atom_site_adp_type
_atom_site_refinement_flags_posn
I1 I 0.278017(7) 0.401098(4) 0.070007(10) 0.0246 1.0000 Uani .
I2 I 0.241408(6) 0.524009(4) -0.057307(9) 0.0172 1.0000 Uani .
Zr1 Zr 0.250124(7) 0.564666(5) 0.102945(12) 0.0118 1.0000 Uani .
Co1 Co 0.259465(11) 0.477739(8) 0.093936(18) 0.0146 1.0000 Uani .
P1 P 0.34471(2) 0.503583(15) 0.24185(3) 0.0139 1.0000 Uani .
P2 P 0.16783(2) 0.493313(15) 0.06581(3) 0.0151 1.0000 Uani .
P3 P 0.25249(2) 0.646898(15) 0.13584(4) 0.0158 1.0000 Uani .
N1 N 0.33947(7) 0.55695(5) 0.24339(11) 0.0143 1.0000 Uani .
N2 N 0.16555(7) 0.54655(5) 0.07533(11) 0.0163 1.0000 Uani .
N3 N 0.24337(7) 0.62430(5) 0.03714(11) 0.0151 1.0000 Uani .
C1 C 0.35471(9) 0.48333(6) 0.35422(14) 0.0193 1.0000 Uani .
C2 C 0.41685(10) 0.49318(7) 0.45606(15) 0.0260 1.0000 Uani .
C3 C 0.34065(10) 0.43609(7) 0.34802(16) 0.0263 1.0000 Uani .
C4 C 0.41789(8) 0.49067(6) 0.26122(14) 0.0171 1.0000 Uani .
C5 C 0.44008(9) 0.44506(7) 0.29491(16) 0.0243 1.0000 Uani .
C6 C 0.40985(9) 0.49887(7) 0.16419(14) 0.0203 1.0000 Uani .
C7 C 0.37925(8) 0.58196(6) 0.33351(13) 0.0169 1.0000 Uani .
C8 C 0.43779(9) 0.59642(6) 0.36630(14) 0.0201 1.0000 Uani .
C9 C 0.47460(10) 0.61922(7) 0.45629(16) 0.0273 1.0000 Uani .
C10 C 0.45598(11) 0.62869(7) 0.51415(15) 0.0303 1.0000 Uani .
C11 C 0.39767(11) 0.61494(7) 0.47960(16) 0.0285 1.0000 Uani .
C12 C 0.35876(9) 0.59229(6) 0.39045(14) 0.0217 1.0000 Uani .
C13 C 0.46353(9) 0.59034(7) 0.30924(16) 0.0245 1.0000 Uani .
C14 C 0.49654(13) 0.65447(9) 0.60936(18) 0.0463 1.0000 Uani .
C15 C 0.29626(10) 0.58034(7) 0.35962(16) 0.0271 1.0000 Uani .
C16 C 0.10090(9) 0.47655(6) -0.06346(15) 0.0215 1.0000 Uani .
C17 C 0.03556(9) 0.48576(7) -0.09581(16) 0.0262 1.0000 Uani .
C18 C 0.10413(11) 0.43048(8) -0.08547(19) 0.0365 1.0000 Uani .
C19 C 0.15968(9) 0.46733(6) 0.15594(14) 0.0185 1.0000 Uani .
C20 C 0.09804(9) 0.47342(7) 0.13944(17) 0.0251 1.0000 Uani .
C21 C 0.17493(11) 0.42024(7) 0.16824(18) 0.0289 1.0000 Uani .
C22 C 0.11447(8) 0.57288(6) 0.04867(15) 0.0191 1.0000 Uani .
C23 C 0.10531(9) 0.58423(7) 0.11957(17) 0.0244 1.0000 Uani .
C24 C 0.05726(10) 0.61250(7) 0.0907(2) 0.0332 1.0000 Uani .
C25 C 0.01963(10) 0.63031(7) -0.0039(2) 0.0372 1.0000 Uani .
C26 C 0.02928(10) 0.61887(7) -0.07245(19) 0.0344 1.0000 Uani .
C27 C 0.07497(9) 0.59023(7) -0.04951(16) 0.0255 1.0000 Uani .
C28 C 0.14400(10) 0.56840(7) 0.22574(17) 0.0285 1.0000 Uani .
C29 C -0.02986(12) 0.66223(10) -0.0305(3) 0.0574 1.0000 Uani .
C30 C 0.07986(10) 0.57829(7) -0.13104(16) 0.0311 1.0000 Uani .
C31 C 0.18615(9) 0.67998(6) 0.10104(17) 0.0243 1.0000 Uani .
C32 C 0.18239(12) 0.68300(8) 0.1884(2) 0.0359 1.0000 Uani .
C33 C 0.18211(10) 0.72399(7) 0.05978(19) 0.0335 1.0000 Uani .
C34 C 0.32357(9) 0.67983(6) 0.20721(15) 0.0205 1.0000 Uani .
C35 C 0.32873(9) 0.71374(6) 0.14752(17) 0.0245 1.0000 Uani .
C36 C 0.33520(11) 0.69924(7) 0.30084(16) 0.0294 1.0000 Uani .
C37 C 0.24623(9) 0.64237(6) -0.03885(13) 0.0169 1.0000 Uani .
C38 C 0.30209(10) 0.63966(6) -0.02648(15) 0.0214 1.0000 Uani .
C39 C 0.30510(11) 0.65589(6) -0.10065(18) 0.0278 1.0000 Uani .
C40 C 0.25447(12) 0.67440(7) -0.18759(17) 0.0307 1.0000 Uani .
C41 C 0.20069(11) 0.67730(6) -0.19744(15) 0.0276 1.0000 Uani .
C42 C 0.19497(9) 0.66176(6) -0.12564(14) 0.0216 1.0000 Uani .
C43 C 0.35898(9) 0.62009(7) 0.06467(17) 0.0247 1.0000 Uani .
C44 C 0.25854(16) 0.69002(8) -0.2684(2) 0.0468 1.0000 Uani .
C45 C 0.13295(10) 0.66703(8) -0.14746(17) 0.0331 1.0000 Uani .
H11 H 0.3232 0.4983 0.3538 0.0228 1.0000 Uiso R
H21 H 0.4257 0.5228 0.4606 0.0390 1.0000 Uiso R
H22 H 0.4490 0.4771 0.4627 0.0390 1.0000 Uiso R
H23 H 0.4148 0.4854 0.5092 0.0387 1.0000 Uiso R
H31 H 0.3308 0.4294 0.3920 0.0388 1.0000 Uiso R
H32 H 0.3059 0.4291 0.2802 0.0392 1.0000 Uiso R
H33 H 0.3759 0.4199 0.3667 0.0390 1.0000 Uiso R
H41 H 0.4500 0.5101 0.3137 0.0211 1.0000 Uiso R
H51 H 0.4540 0.4406 0.3629 0.0358 1.0000 Uiso R
H52 H 0.4746 0.4394 0.2949 0.0357 1.0000 Uiso R
H53 H 0.4074 0.4256 0.2501 0.0361 1.0000 Uiso R
H61 H 0.3882 0.5255 0.1347 0.0299 1.0000 Uiso R
H62 H 0.4498 0.5011 0.1786 0.0299 1.0000 Uiso R
H63 H 0.3864 0.4766 0.1167 0.0301 1.0000 Uiso R
H91 H 0.5140 0.6284 0.4799 0.0330 1.0000 Uiso R
H111 H 0.3837 0.6209 0.5166 0.0340 1.0000 Uiso R
H131 H 0.5009 0.5730 0.3468 0.0358 1.0000 Uiso R
H132 H 0.4733 0.6169 0.2954 0.0360 1.0000 Uiso R
H133 H 0.4329 0.5767 0.2455 0.0359 1.0000 Uiso R
H141 H 0.4923 0.6440 0.6587 0.0692 1.0000 Uiso R
H142 H 0.5395 0.6511 0.6359 0.0688 1.0000 Uiso R
H143 H 0.4857 0.6838 0.5955 0.0689 1.0000 Uiso R
H151 H 0.2748 0.6042 0.3591 0.0402 1.0000 Uiso R
H152 H 0.2708 0.5695 0.2932 0.0400 1.0000 Uiso R
H153 H 0.2980 0.5597 0.4030 0.0401 1.0000 Uiso R
H161 H 0.1055 0.4930 -0.1081 0.0259 1.0000 Uiso R
H171 H 0.0061 0.4854 -0.1682 0.0378 1.0000 Uiso R
H172 H 0.0238 0.4651 -0.0688 0.0378 1.0000 Uiso R
H173 H 0.0331 0.5128 -0.0735 0.0375 1.0000 Uiso R
H181 H 0.0984 0.4129 -0.0453 0.0550 1.0000 Uiso R
H182 H 0.0717 0.4239 -0.1553 0.0548 1.0000 Uiso R
H183 H 0.1440 0.4247 -0.0700 0.0550 1.0000 Uiso R
H191 H 0.1916 0.4807 0.2197 0.0218 1.0000 Uiso R
H201 H 0.0832 0.5014 0.1147 0.0366 1.0000 Uiso R
H202 H 0.1050 0.4702 0.2023 0.0367 1.0000 Uiso R
H203 H 0.0679 0.4531 0.0909 0.0371 1.0000 Uiso R
H211 H 0.1392 0.4052 0.1129 0.0427 1.0000 Uiso R
H212 H 0.1849 0.4104 0.2301 0.0431 1.0000 Uiso R
H213 H 0.2093 0.4154 0.1664 0.0430 1.0000 Uiso R
H241 H 0.0505 0.6192 0.1371 0.0398 1.0000 Uiso R
H261 H 0.0045 0.6306 -0.1356 0.0412 1.0000 Uiso R
H281 H 0.1180 0.5555 0.2394 0.0430 1.0000 Uiso R
H282 H 0.1667 0.5912 0.2727 0.0429 1.0000 Uiso R
H283 H 0.1735 0.5477 0.2375 0.0427 1.0000 Uiso R
H291 H -0.0485 0.6536 0.0002 0.0852 1.0000 Uiso R
H292 H -0.0124 0.6894 -0.0077 0.0852 1.0000 Uiso R
H293 H -0.0619 0.6625 -0.1021 0.0850 1.0000 Uiso R
H301 H 0.0588 0.5987 -0.1838 0.0459 1.0000 Uiso R
H302 H 0.1220 0.5774 -0.1059 0.0455 1.0000 Uiso R
H303 H 0.0610 0.5514 -0.1590 0.0456 1.0000 Uiso R
H311 H 0.1489 0.6643 0.0466 0.0301 1.0000 Uiso R
H321 H 0.2133 0.7026 0.2384 0.0528 1.0000 Uiso R
H322 H 0.1428 0.6933 0.1633 0.0531 1.0000 Uiso R
H323 H 0.1886 0.6557 0.2179 0.0528 1.0000 Uiso R
H331 H 0.1422 0.7360 0.0311 0.0492 1.0000 Uiso R
H332 H 0.2133 0.7420 0.1133 0.0489 1.0000 Uiso R
H333 H 0.1886 0.7225 0.0089 0.0489 1.0000 Uiso R
H341 H 0.3576 0.6595 0.2318 0.0253 1.0000 Uiso R
H351 H 0.3700 0.7260 0.1882 0.0369 1.0000 Uiso R
H352 H 0.2988 0.7362 0.1257 0.0373 1.0000 Uiso R
H353 H 0.3224 0.7023 0.0888 0.0372 1.0000 Uiso R
H361 H 0.3768 0.7100 0.3455 0.0438 1.0000 Uiso R
H362 H 0.3288 0.6776 0.3346 0.0439 1.0000 Uiso R
H363 H 0.3066 0.7220 0.2814 0.0439 1.0000 Uiso R
H391 H 0.3426 0.6544 -0.0912 0.0329 1.0000 Uiso R
H411 H 0.1663 0.6898 -0.2548 0.0332 1.0000 Uiso R
H431 H 0.3748 0.6361 0.1234 0.0371 1.0000 Uiso R
H432 H 0.3501 0.5922 0.0762 0.0371 1.0000 Uiso R
H433 H 0.3910 0.6172 0.0578 0.0371 1.0000 Uiso R
H441 H 0.2926 0.7099 -0.2377 0.0730 1.0000 Uiso R
H442 H 0.2207 0.7036 -0.3200 0.0730 1.0000 Uiso R
H443 H 0.2670 0.6666 -0.2947 0.0729 1.0000 Uiso R
H451 H 0.1010 0.6544 -0.2113 0.0489 1.0000 Uiso R
H452 H 0.1324 0.6533 -0.0967 0.0487 1.0000 Uiso R
H453 H 0.1236 0.6964 -0.1495 0.0491 1.0000 Uiso R

loop_
_atom_site_aniso_label
_atom_site_aniso_U_11
_atom_site_aniso_U_22
_atom_site_aniso_U_33
_atom_site_aniso_U_23
_atom_site_aniso_U_13
_atom_site_aniso_U_12
I1 0.03442(7) 0.01687(6) 0.03224(7) -0.00006(5) 0.02543(6) 0.00102(5)
I2 0.02104(6) 0.01857(6) 0.01476(5) -0.00062(4) 0.01242(5) -0.00121(4)
Zr1 0.01184(7) 0.01216(8) 0.01219(7) 0.00070(6) 0.00776(6) 0.00015(6)
Co1 0.01581(11) 0.01432(12) 0.01584(11) 0.00008(9) 0.01075(10) -0.00047(9)
P1 0.01348(19) 0.0158(2) 0.0137(2) 0.00260(16) 0.00908(17) 0.00148(16)
P2 0.01363(19) 0.0171(2) 0.0153(2) 0.00119(17) 0.00924(18) -0.00173(16)
P3 0.0166(2) 0.0139(2) 0.0177(2) -0.00049(17) 0.01075(18) 0.00029(17)
N1 0.0137(7) 0.0158(7) 0.0138(7) 0.0005(5) 0.0086(6) 0.0005(5)
N2 0.0138(7) 0.0181(8) 0.0167(7) 0.0022(6) 0.0092(6) 0.0009(6)
N3 0.0166(7) 0.0141(7) 0.0156(7) 0.0017(6) 0.0104(6) 0.0005(6)
C1 0.0217(9) 0.0215(10) 0.0182(9) 0.0049(7) 0.0140(8) 0.0030(7)
C2 0.0312(11) 0.0273(11) 0.0156(9) 0.0054(8) 0.0123(8) 0.0030(9)
C3 0.0333(11) 0.0250(11) 0.0252(10) 0.0041(8) 0.0202(9) -0.0033(8)
C4 0.0143(8) 0.0200(9) 0.0176(8) 0.0048(7) 0.0101(7) 0.0038(7)
C5 0.0218(9) 0.0254(10) 0.0297(10) 0.0083(8) 0.0178(9) 0.0075(8)
C6 0.0164(8) 0.0268(10) 0.0221(9) 0.0042(8) 0.0140(8) 0.0033(7)
C7 0.0171(8) 0.0170(9) 0.0125(8) 0.0019(6) 0.0069(7) 0.0014(7)
C8 0.0172(8) 0.0174(9) 0.0173(9) 0.0034(7) 0.0062(7) 0.0008(7)
C9 0.0207(9) 0.0226(10) 0.0220(10) 0.0015(8) 0.0045(8) -0.0012(8)
C10 0.0350(12) 0.0216(10) 0.0168(9) -0.0001(8) 0.0069(9) 0.0030(9)
C11 0.0376(12) 0.0251(11) 0.0196(10) -0.0005(8) 0.0158(9) 0.0052(9)
C12 0.0256(9) 0.0214(10) 0.0166(9) 0.0024(7) 0.0122(8) 0.0046(8)
C13 0.0192(9) 0.0252(10) 0.0270(10) 0.0028(8) 0.0131(8) -0.0039(8)
C14 0.0496(16) 0.0359(14) 0.0241(12) -0.0100(10) 0.0076(11) -0.0005(12)
C15 0.0318(11) 0.0313(11) 0.0264(10) -0.0013(9) 0.0220(9) 0.0028(9)
C16 0.0171(8) 0.0257(10) 0.0179(9) -0.0027(7) 0.0087(7) -0.0042(7)
C17 0.0163(9) 0.0314(11) 0.0255(10) -0.0038(8) 0.0101(8) -0.0053(8)
C18 0.0298(11) 0.0353(13) 0.0325(12) -0.0139(10) 0.0131(10) -0.0022(10)
C19 0.0192(8) 0.0201(9) 0.0199(9) 0.0026(7) 0.0139(8) -0.0004(7)
C20 0.0236(9) 0.0279(11) 0.0315(11) 0.0043(8) 0.0209(9) -0.0005(8)
C21 0.0393(12) 0.0198(10) 0.0398(12) 0.0058(9) 0.0304(11) 0.0017(9)
C22 0.0127(8) 0.0159(9) 0.0266(10) 0.0015(7) 0.0109(7) -0.0008(6)
C23 0.0194(9) 0.0205(10) 0.0366(11) -0.0023(8) 0.0188(9) -0.0020(7)
C24 0.0244(10) 0.0280(12) 0.0516(15) -0.0088(10) 0.0255(11) -0.0025(9)
C25 0.0169(9) 0.0239(11) 0.0547(15) -0.0050(10) 0.0137(10) 0.0025(8)
C26 0.0160(9) 0.0256(11) 0.0375(13) 0.0018(9) 0.0041(9) 0.0016(8)
C27 0.0165(9) 0.0199(10) 0.0290(10) 0.0023(8) 0.0082(8) -0.0016(7)
C28 0.0330(11) 0.0298(11) 0.0355(12) -0.0020(9) 0.0276(10) 0.0005(9)
C29 0.0282(13) 0.0424(16) 0.077(2) -0.0080(15) 0.0199(14) 0.0140(12)
C30 0.0281(11) 0.0294(12) 0.0211(10) 0.0081(8) 0.0076(9) -0.0012(9)
C31 0.0210(9) 0.0163(9) 0.0375(11) -0.0037(8) 0.0188(9) 0.0000(7)
C32 0.0382(13) 0.0291(12) 0.0585(16) -0.0156(11) 0.0388(13) -0.0071(10)
C33 0.0246(10) 0.0192(10) 0.0474(14) 0.0027(9) 0.0172(10) 0.0053(8)
C34 0.0173(8) 0.0165(9) 0.0214(9) -0.0006(7) 0.0086(8) 0.0000(7)
C35 0.0235(9) 0.0187(9) 0.0336(11) -0.0030(8) 0.0186(9) -0.0042(7)
C36 0.0306(11) 0.0238(11) 0.0236(10) -0.0023(8) 0.0114(9) -0.0025(9)
C37 0.0240(9) 0.0116(8) 0.0159(8) 0.0002(6) 0.0126(7) -0.0014(7)
C38 0.0307(10) 0.0134(9) 0.0267(10) 0.0000(7) 0.0209(9) 0.0000(7)
C39 0.0476(13) 0.0150(9) 0.0405(12) -0.0017(8) 0.0370(11) -0.0014(9)
C40 0.0619(15) 0.0140(9) 0.0303(11) -0.0016(8) 0.0354(12) -0.0020(9)
C41 0.0440(13) 0.0155(9) 0.0163(9) -0.0015(7) 0.0149(9) -0.0031(8)
C42 0.0279(10) 0.0122(8) 0.0179(9) -0.0007(7) 0.0105(8) -0.0020(7)
C43 0.0249(10) 0.0207(10) 0.0354(11) 0.0015(8) 0.0220(9) 0.0011(8)
C44 0.099(2) 0.0242(12) 0.0489(16) 0.0038(11) 0.0618(18) 0.0041(13)
C45 0.0225(10) 0.0311(12) 0.0277(11) 0.0099(9) 0.0062(9) -0.0009(9)

loop_
_atom_type_symbol
_atom_type_scat_dispersion_real
_atom_type_scat_dispersion_imag
_atom_type_scat_Cromer_Mann_a1
_atom_type_scat_Cromer_Mann_b1
_atom_type_scat_Cromer_Mann_a2
_atom_type_scat_Cromer_Mann_b2
_atom_type_scat_Cromer_Mann_a3
_atom_type_scat_Cromer_Mann_b3
_atom_type_scat_Cromer_Mann_a4
_atom_type_scat_Cromer_Mann_b4
_atom_type_scat_Cromer_Mann_c
_atom_type_scat_source
C 0.0033 0.0016 2.3100 20.8439 1.0200 10.2075 1.5886 0.5687 0.8650 51.6512 0.2156 'International Tables Vol C 4.2.6.8 and 6.1.1.4'
H 0.0000 0.0000 0.4930 10.5109 0.3229 26.1257 0.1402 3.1424 0.0408 57.7998 0.0030 'International Tables Vol C 4.2.6.8 and 6.1.1.4'
N 0.0061 0.0033 12.2126 0.0057 3.1322 9.8933 2.0125 28.9975 1.1663 0.5826 -11.5290 'International Tables Vol C 4.2.6.8 and 6.1.1.4'
P 0.1023 0.0942 6.4345 1.9067 4.1791 27.1570 1.7800 0.5260 1.4908 68.1645 1.1149 'International Tables Vol C 4.2.6.8 and 6.1.1.4'
Co 0.3494 0.9721 12.2841 4.2791 7.3409 0.2784 4.0034 13.5359 2.3488 71.1692 1.0118 'International Tables Vol C 4.2.6.8 and 6.1.1.4'
Zr -2.9673 0.5597 17.8765 1.2762 10.9480 11.9160 5.4173 0.1176 3.6572 87.6627 2.0693 'International Tables Vol C 4.2.6.8 and 6.1.1.4'
I -0.4742 1.8119 20.1472 4.3470 18.9949 0.3814 7.5138 27.7660 2.2735 66.8776 4.0712 'International Tables Vol C 4.2.6.8 and 6.1.1.4'

loop_
_geom_angle_atom_site_label_1
_geom_angle_atom_site_label_2
_geom_angle_atom_site_label_3
_geom_angle
_geom_angle_publ_flag
Zr1 I2 Co1 59.806(7) yes
I2 Zr1 Co1 57.322(7) yes
I2 Zr1 P1 88.786(11) yes
Co1 Zr1 P1 47.076(11) yes
I2 Zr1 P2 80.893(11) yes
Co1 Zr1 P2 46.833(11) yes
P1 Zr1 P2 81.118(14) yes
I2 Zr1 P3 127.955(12) yes
Co1 Zr1 P3 172.896(13) yes
P1 Zr1 P3 126.049(15) yes
P2 Zr1 P3 135.248(15) yes
I2 Zr1 N1 111.90(4) yes
Co1 Zr1 N1 82.29(4) yes
P1 Zr1 N1 35.26(4) yes
P2 Zr1 N1 110.45(4) yes
P3 Zr1 N1 90.92(4) yes
I2 Zr1 N2 102.55(4) yes
Co1 Zr1 N2 81.01(4) yes
P1 Zr1 N2 107.66(4) yes
P2 Zr1 N2 34.19(4) yes
P3 Zr1 N2 101.25(4) yes
I2 Zr1 N3 88.84(4) yes
Co1 Zr1 N3 146.00(4) yes
P1 Zr1 N3 139.11(4) yes
P2 Zr1 N3 138.49(4) yes
P3 Zr1 N3 39.17(4) yes
N1 Zr1 N2 124.10(6) yes
N1 Zr1 N3 110.70(6) yes
N2 Zr1 N3 112.68(6) yes
I2 Co1 Zr1 62.872(8) yes
I2 Co1 I1 107.827(10) yes
Zr1 Co1 I1 168.995(11) yes
I2 Co1 P1 107.999(15) yes
Zr1 Co1 P1 69.503(14) yes
I1 Co1 P1 110.212(15) yes
I2 Co1 P2 98.063(15) yes
Zr1 Co1 P2 70.930(14) yes
I1 Co1 P2 117.789(16) yes
P1 Co1 P2 113.70(2) yes
Zr1 P1 Co1 63.421(13) yes
Co1 P1 N1 109.63(5) yes
Zr1 P1 C1 123.71(6) yes
Co1 P1 C1 113.90(6) yes
N1 P1 C1 106.92(8) yes
Zr1 P1 C4 127.95(6) yes
Co1 P1 C4 112.33(6) yes
N1 P1 C4 107.93(8) yes
C1 P1 C4 105.80(8) yes
Zr1 P2 Co1 62.237(13) yes
Co1 P2 N2 107.00(5) yes
Zr1 P2 C16 122.39(7) yes
Co1 P2 C16 110.09(7) yes
N2 P2 C16 109.06(8) yes
Zr1 P2 C19 128.24(6) yes
Co1 P2 C19 113.29(6) yes
N2 P2 C19 109.55(8) yes
C16 P2 C19 107.79(9) yes
Zr1 P3 N3 53.57(5) yes
Zr1 P3 C31 126.61(7) yes
N3 P3 C31 113.83(9) yes
Zr1 P3 C34 124.76(6) yes
N3 P3 C34 110.15(8) yes
C31 P3 C34 108.48(9) yes
P1 N1 Zr1 98.47(7) yes
P1 N1 C7 123.09(12) yes
Zr1 N1 C7 135.66(12) yes
P2 N2 Zr1 101.02(7) yes
P2 N2 C22 129.10(13) yes
Zr1 N2 C22 128.45(12) yes
P3 N3 Zr1 87.25(6) yes
P3 N3 C37 130.44(13) yes
Zr1 N3 C37 140.62(12) yes
P1 C1 C2 116.24(14) yes
P1 C1 C3 113.24(14) yes
C2 C1 C3 109.53(16) yes
P1 C1 H11 104.2 no
C2 C1 H11 105.9 no
C3 C1 H11 107.0 no
C1 C2 H21 109.9 no
C1 C2 H22 109.2 no
H21 C2 H22 110.1 no
C1 C2 H23 109.5 no
H21 C2 H23 109.4 no
H22 C2 H23 108.8 no
C1 C3 H31 109.9 no
C1 C3 H32 109.2 no
H31 C3 H32 109.3 no
C1 C3 H33 110.0 no
H31 C3 H33 109.3 no
H32 C3 H33 109.2 no
P1 C4 C5 114.21(13) yes
P1 C4 C6 109.71(12) yes
C5 C4 C6 108.70(16) yes
P1 C4 H41 106.7 no
C5 C4 H41 108.9 no
C6 C4 H41 108.4 no
C4 C5 H51 110.7 no
C4 C5 H52 110.0 no
H51 C5 H52 107.3 no
C4 C5 H53 110.5 no
H51 C5 H53 109.8 no
H52 C5 H53 108.5 no
C4 C6 H61 109.8 no
C4 C6 H62 110.0 no
H61 C6 H62 107.6 no
C4 C6 H63 110.5 no
H61 C6 H63 109.2 no
H62 C6 H63 109.8 no
N1 C7 C8 122.16(16) yes
N1 C7 C12 119.00(16) yes
C8 C7 C12 118.84(17) yes
C7 C8 C9 118.82(19) yes
C7 C8 C13 124.44(17) yes
C9 C8 C13 116.72(18) yes
C8 C9 C10 123.1(2) yes
C8 C9 H91 119.8 no
C10 C9 H91 117.0 no
C9 C10 C11 117.25(19) yes
C9 C10 C14 121.3(2) yes
C11 C10 C14 121.4(2) yes
C10 C11 C12 122.4(2) yes
C10 C11 H111 119.4 no
C12 C11 H111 118.2 no
C7 C12 C11 119.57(19) yes
C7 C12 C15 123.08(18) yes
C11 C12 C15 117.35(19) yes
C8 C13 H131 111.5 no
C8 C13 H132 110.5 no
H131 C13 H132 108.7 no
C8 C13 H133 109.9 no
H131 C13 H133 108.4 no
H132 C13 H133 107.8 no
C10 C14 H141 109.2 no
C10 C14 H142 108.8 no
H141 C14 H142 108.2 no
C10 C14 H143 110.5 no
H141 C14 H143 111.2 no
H142 C14 H143 108.9 no
C12 C15 H151 111.4 no
C12 C15 H152 110.9 no
H151 C15 H152 106.0 no
C12 C15 H153 113.2 no
H151 C15 H153 107.0 no
H152 C15 H153 108.0 no
P2 C16 C17 116.90(14) yes
P2 C16 C18 113.31(15) yes
C17 C16 C18 108.83(17) yes
P2 C16 H161 104.3 no
C17 C16 H161 106.8 no
C18 C16 H161 105.7 no
C16 C17 H171 109.4 no
C16 C17 H172 110.6 no
H171 C17 H172 109.2 no
C16 C17 H173 112.2 no
H171 C17 H173 107.7 no
H172 C17 H173 107.8 no
C16 C18 H181 109.2 no
C16 C18 H182 110.8 no
H181 C18 H182 108.0 no
C16 C18 H183 109.8 no
H181 C18 H183 109.9 no
H182 C18 H183 109.2 no
P2 C19 C20 117.42(14) yes
P2 C19 C21 112.70(14) yes
C20 C19 C21 108.85(16) yes
P2 C19 H191 103.6 no
C20 C19 H191 106.7 no
C21 C19 H191 106.8 no
C19 C20 H201 108.5 no
C19 C20 H202 109.3 no
H201 C20 H202 109.0 no
C19 C20 H203 109.8 no
H201 C20 H203 109.5 no
H202 C20 H203 110.7 no
C19 C21 H211 108.8 no
C19 C21 H212 109.8 no
H211 C21 H212 109.6 no
C19 C21 H213 109.8 no
H211 C21 H213 108.3 no
H212 C21 H213 110.4 no
N2 C22 C23 121.58(17) yes
N2 C22 C27 119.20(18) yes
C23 C22 C27 119.07(18) yes
C22 C23 C24 118.7(2) yes
C22 C23 C28 124.33(18) yes
C24 C23 C28 116.9(2) yes
C23 C24 C25 122.5(2) yes
C23 C24 H241 118.5 no
C25 C24 H241 119.0 no
C24 C25 C26 118.0(2) yes
C24 C25 C29 120.8(3) yes
C26 C25 C29 121.2(3) yes
C25 C26 C27 122.4(2) yes
C25 C26 H261 118.6 no
C27 C26 H261 119.0 no
C22 C27 C26 119.3(2) yes
C22 C27 C30 122.41(19) yes
C26 C27 C30 118.3(2) yes
C23 C28 H281 110.1 no
C23 C28 H282 110.8 no
H281 C28 H282 108.7 no
C23 C28 H283 111.4 no
H281 C28 H283 107.8 no
H282 C28 H283 107.9 no
C25 C29 H291 108.5 no
C25 C29 H292 110.7 no
H291 C29 H292 110.0 no
C25 C29 H293 109.6 no
H291 C29 H293 107.6 no
H292 C29 H293 110.2 no
C27 C30 H301 109.8 no
C27 C30 H302 111.0 no
H301 C30 H302 108.0 no
C27 C30 H303 110.5 no
H301 C30 H303 108.1 no
H302 C30 H303 109.4 no
P3 C31 C32 110.91(16) yes
P3 C31 C33 116.48(15) yes
C32 C31 C33 110.35(18) yes
P3 C31 H311 104.9 no
C32 C31 H311 106.6 no
C33 C31 H311 106.9 no
C31 C32 H321 109.9 no
C31 C32 H322 108.7 no
H321 C32 H322 108.4 no
C31 C32 H323 110.2 no
H321 C32 H323 110.2 no
H322 C32 H323 109.4 no
C31 C33 H331 109.6 no
C31 C33 H332 109.9 no
H331 C33 H332 108.4 no
C31 C33 H333 110.6 no
H331 C33 H333 109.6 no
H332 C33 H333 108.6 no
P3 C34 C35 116.64(14) yes
P3 C34 C36 111.65(14) yes
C35 C34 C36 110.28(17) yes
P3 C34 H341 104.2 no
C35 C34 H341 107.0 no
C36 C34 H341 106.2 no
C34 C35 H351 110.4 no
C34 C35 H352 111.8 no
H351 C35 H352 108.3 no
C34 C35 H353 112.1 no
H351 C35 H353 106.1 no
H352 C35 H353 107.9 no
C34 C36 H361 110.4 no
C34 C36 H362 108.6 no
H361 C36 H362 110.0 no
C34 C36 H363 109.7 no
H361 C36 H363 108.8 no
H362 C36 H363 109.3 no
N3 C37 C38 118.92(16) yes
N3 C37 C42 122.44(17) yes
C38 C37 C42 118.63(17) yes
C37 C38 C39 119.62(19) yes
C37 C38 C43 121.77(17) yes
C39 C38 C43 118.61(19) yes
C38 C39 C40 122.3(2) yes
C38 C39 H391 118.9 no
C40 C39 H391 118.8 no
C39 C40 C41 117.12(19) yes
C39 C40 C44 121.0(2) yes
C41 C40 C44 121.9(2) yes
C40 C41 C42 123.1(2) yes
C40 C41 H411 118.6 no
C42 C41 H411 118.2 no
C37 C42 C41 119.2(2) yes
C37 C42 C45 123.92(18) yes
C41 C42 C45 116.90(19) yes
C38 C43 H431 111.9 no
C38 C43 H432 110.8 no
H431 C43 H432 106.8 no
C38 C43 H433 111.6 no
H431 C43 H433 108.1 no
H432 C43 H433 107.4 no
C40 C44 H441 107.8 no
C40 C44 H442 109.5 no
H441 C44 H442 109.8 no
C40 C44 H443 109.3 no
H441 C44 H443 109.1 no
H442 C44 H443 111.2 no
C42 C45 H451 109.8 no
C42 C45 H452 110.9 no
H451 C45 H452 107.9 no
C42 C45 H453 110.6 no
H451 C45 H453 109.0 no
H452 C45 H453 108.7 no

loop_
_geom_bond_atom_site_label_1
_geom_bond_atom_site_label_2
_geom_bond_distance
_geom_bond_publ_flag
I1 Co1 2.5640(3) yes
I2 Zr1 2.8637(2) yes
I2 Co1 2.7084(3) yes
Zr1 Co1 2.7811(3) yes
Zr1 P1 2.9129(5) yes
Zr1 P2 2.9705(5) yes
Zr1 P3 2.6585(5) yes
Zr1 N1 2.1283(14) yes
Zr1 N2 2.1320(15) yes
Zr1 N3 2.1415(15) yes
Co1 P1 2.2772(5) yes
Co1 P2 2.2923(5) yes
P1 N1 1.7000(16) yes
P1 C1 1.8518(19) yes
P1 C4 1.8584(18) yes
P2 N2 1.7008(17) yes
P2 C16 1.8666(19) yes
P2 C19 1.8541(19) yes
P3 N3 1.6812(16) yes
P3 C31 1.848(2) yes
P3 C34 1.8540(19) yes
N1 C7 1.446(2) yes
N2 C22 1.439(2) yes
N3 C37 1.446(2) yes
C1 C2 1.533(3) yes
C1 C3 1.534(3) yes
C1 H11 0.976 no
C2 H21 0.961 no
C2 H22 0.959 no
C2 H23 0.961 no
C3 H31 0.953 no
C3 H32 0.962 no
C3 H33 0.957 no
C4 C5 1.536(3) yes
C4 C6 1.530(3) yes
C4 H41 0.990 no
C5 H51 0.970 no
C5 H52 0.959 no
C5 H53 0.959 no
C6 H61 0.975 no
C6 H62 0.961 no
C6 H63 0.961 no
C7 C8 1.408(3) yes
C7 C12 1.411(3) yes
C8 C9 1.401(3) yes
C8 C13 1.508(3) yes
C9 C10 1.378(3) yes
C9 H91 0.933 no
C10 C11 1.386(3) yes
C10 C14 1.513(3) yes
C11 C12 1.394(3) yes
C11 H111 0.926 no
C12 C15 1.494(3) yes
C13 H131 0.976 no
C13 H132 0.953 no
C13 H133 0.970 no
C14 H141 0.965 no
C14 H142 0.970 no
C14 H143 0.960 no
C15 H151 0.954 no
C15 H152 0.949 no
C15 H153 0.958 no
C16 C17 1.538(3) yes
C16 C18 1.523(3) yes
C16 H161 0.984 no
C17 H171 0.965 no
C17 H172 0.957 no
C17 H173 0.955 no
C18 H181 0.960 no
C18 H182 0.966 no
C18 H183 0.968 no
C19 C20 1.538(3) yes
C19 C21 1.530(3) yes
C19 H191 0.972 no
C20 H201 0.957 no
C20 H202 0.959 no
C20 H203 0.967 no
C21 H211 0.965 no
C21 H212 0.952 no
C21 H213 0.967 no
C22 C23 1.406(3) yes
C22 C27 1.419(3) yes
C23 C24 1.405(3) yes
C23 C28 1.500(3) yes
C24 C25 1.380(4) yes
C24 H241 0.931 no
C25 C26 1.379(4) yes
C25 C29 1.518(3) yes
C26 C27 1.391(3) yes
C26 H261 0.919 no
C27 C30 1.505(3) yes
C28 H281 0.959 no
C28 H282 0.966 no
C28 H283 0.961 no
C29 H291 0.959 no
C29 H292 0.945 no
C29 H293 0.962 no
C30 H301 0.955 no
C30 H302 0.950 no
C30 H303 0.957 no
C31 C32 1.537(3) yes
C31 C33 1.533(3) yes
C31 H311 0.989 no
C32 H321 0.967 no
C32 H322 0.943 no
C32 H323 0.961 no
C33 H331 0.958 no
C33 H332 0.961 no
C33 H333 0.974 no
C34 C35 1.535(3) yes
C34 C36 1.533(3) yes
C34 H341 0.988 no
C35 H351 0.970 no
C35 H352 0.970 no
C35 H353 0.964 no
C36 H361 0.962 no
C36 H362 0.971 no
C36 H363 0.961 no
C37 C38 1.407(3) yes
C37 C42 1.402(3) yes
C38 C39 1.397(3) yes
C38 C43 1.493(3) yes
C39 C40 1.385(3) yes
C39 H391 0.935 no
C40 C41 1.373(3) yes
C40 C44 1.513(3) yes
C41 C42 1.399(3) yes
C41 H411 0.928 no
C42 C45 1.503(3) yes
C43 H431 0.946 no
C43 H432 0.967 no
C43 H433 0.950 no
C44 H441 0.969 no
C44 H442 0.953 no
C44 H443 0.961 no
C45 H451 0.964 no
C45 H452 0.965 no
C45 H453 0.960 no

loop_
_platon_squeeze_void_nr
_platon_squeeze_void_average_x
_platon_squeeze_void_average_y
_platon_squeeze_void_average_z
_platon_squeeze_void_volume
_platon_squeeze_void_count_electrons
_platon_squeeze_void_content
1 -0.025 0.250 0.165 1279 268 ' '
2 -0.010 0.750 0.232 1279 268 ' '
